data_7236915
loop_
_publ_author_name
'Yan, Han'
'Meng, Xinlei'
'Li, Baoyan'
'Ge, Shusheng'
'Lu, Yun'

_publ_section_title
;
 Design, synthesis, photophysical properties and pH-sensing application of
 pyrimidine-phthalimide derivatives
;
_journal_issue 40
_journal_name_full 'J. Mater. Chem. C'
_journal_page_first 10589
_journal_paper_doi 10.1039/C7TC03472E
_journal_volume 5
_journal_year 2017
_chemical_formula_moiety 'C14 H11 N3 O2'
_chemical_formula_sum 'C14 H11 N3 O2'
_chemical_formula_weight 253.26
_space_group_crystal_system triclinic
_space_group_IT_number 2
_space_group_name_Hall '-P 1'
_space_group_name_H-M_alt 'P -1'
_atom_sites_solution_hydrogens geom
_audit_creation_method SHELXL-2014/7
_audit_update_record
;
2017-08-02 deposited with the CCDC.
2017-09-19 downloaded from the CCDC.
;
_cell_angle_alpha 110.964(3)
_cell_angle_beta 103.662(3)
_cell_angle_gamma 98.181(3)
_cell_formula_units_Z 4
_cell_length_a 8.1726(7)
_cell_length_b 12.0345(12)
_cell_length_c 14.2401(12)
_cell_measurement_reflns_used 2016
_cell_measurement_temperature 173(2)
_cell_measurement_theta_max 24.10
_cell_measurement_theta_min 2.84
_cell_volume 1230.5(2)
_computing_structure_refinement 'SHELXL-2014/7 (Sheldrick, 2014)'
_diffrn_ambient_temperature 173(2)
_diffrn_measured_fraction_theta_full 0.992
_diffrn_measured_fraction_theta_max 0.988
_diffrn_measurement_device_type 'PHOTON 100 CMOS detector'
_diffrn_measurement_method 'omega scan'
_diffrn_radiation_type MoK\a
_diffrn_radiation_wavelength 0.71073
_diffrn_reflns_av_R_equivalents 0.0745
_diffrn_reflns_av_unetI/netI 0.0979
_diffrn_reflns_Laue_measured_fraction_full 0.992
_diffrn_reflns_Laue_measured_fraction_max 0.988
_diffrn_reflns_limit_h_max 9
_diffrn_reflns_limit_h_min -9
_diffrn_reflns_limit_k_max 14
_diffrn_reflns_limit_k_min -14
_diffrn_reflns_limit_l_max 17
_diffrn_reflns_limit_l_min -17
_diffrn_reflns_number 10224
_diffrn_reflns_point_group_measured_fraction_full 0.992
_diffrn_reflns_point_group_measured_fraction_max 0.988
_diffrn_reflns_theta_full 25.242
_diffrn_reflns_theta_max 25.355
_diffrn_reflns_theta_min 2.836
_diffrn_source 'fine-focus sealed tube'
_exptl_absorpt_coefficient_mu 0.095
_exptl_absorpt_correction_T_max 0.7452
_exptl_absorpt_correction_T_min 0.6800
_exptl_absorpt_correction_type multi-scan
_exptl_absorpt_process_details 'SADABS (Bruker, 2014)'
_exptl_crystal_density_diffrn 1.367
_exptl_crystal_description plate
_exptl_crystal_F_000 528
_exptl_crystal_size_max 0.280
_exptl_crystal_size_mid 0.230
_exptl_crystal_size_min 0.130
_refine_diff_density_max 0.218
_refine_diff_density_min -0.284
_refine_diff_density_rms 0.056
_refine_ls_extinction_method none
_refine_ls_goodness_of_fit_ref 1.045
_refine_ls_hydrogen_treatment constr
_refine_ls_matrix_type full
_refine_ls_number_parameters 347
_refine_ls_number_reflns 4456
_refine_ls_number_restraints 0
_refine_ls_restrained_S_all 1.045
_refine_ls_R_factor_all 0.1254
_refine_ls_R_factor_gt 0.0602
_refine_ls_shift/su_max 0.000
_refine_ls_shift/su_mean 0.000
_refine_ls_structure_factor_coef Fsqd
_refine_ls_weighting_details 'w=1/[\s^2^(Fo^2^)+(0.0386P)^2^+0.2953P] where P=(Fo^2^+2Fc^2^)/3'
_refine_ls_weighting_scheme calc
_refine_ls_wR_factor_gt 0.1005
_refine_ls_wR_factor_ref 0.1184
_reflns_Friedel_coverage 0.000
_reflns_number_gt 2673
_reflns_number_total 4456
_reflns_threshold_expression 'I > 2\s(I)'
_cod_data_source_file c7tc03472e2.cif
_cod_data_source_block 1
_cod_original_cell_volume 1230.50(19)
_cod_database_code 7236915
_shelx_shelxl_version_number 2014/7
_shelx_space_group_comment
;
The symmetry employed for this shelxl refinement is uniquely defined
by the following loop, which should always be used as a source of
symmetry information in preference to the above space-group names.
They are only intended as comments.
;
_shelx_estimated_absorpt_t_min 0.974
_shelx_estimated_absorpt_t_max 0.988

loop_
_space_group_symop_operation_xyz
'x, y, z'
'-x, -y, -z'

loop_
_atom_site_label
_atom_site_type_symbol
_atom_site_fract_x
_atom_site_fract_y
_atom_site_fract_z
_atom_site_U_iso_or_equiv
_atom_site_adp_type
_atom_site_occupancy
_atom_site_site_symmetry_order
_atom_site_calc_flag
_atom_site_refinement_flags_posn
_atom_site_refinement_flags_adp
C1A C 0.2879(4) 0.7515(3) 0.1079(2) 0.0312(8) Uani 1 1 d . .
C2A C 0.3241(3) 0.5771(3) -0.0177(2) 0.0220(7) Uani 1 1 d . .
C3A C 0.2460(3) 0.5396(3) 0.05398(19) 0.0198(6) Uani 1 1 d . .
C4A C 0.2273(3) 0.6436(3) 0.1295(2) 0.0233(7) Uani 1 1 d . .
C5A C 0.1539(4) 0.6370(3) 0.2061(2) 0.0307(8) Uani 1 1 d . .
H5A H 0.1442 0.7088 0.2590 0.037 Uiso 1 1 calc R U
C6A C 0.0954(3) 0.5217(3) 0.2025(2) 0.0285(7) Uani 1 1 d . .
H6A H 0.0426 0.5139 0.2533 0.034 Uiso 1 1 calc R U
C7A C 0.1119(4) 0.4171(3) 0.1264(2) 0.0306(8) Uani 1 1 d . .
H7A H 0.0693 0.3390 0.1255 0.037 Uiso 1 1 calc R U
C8A C 0.1900(4) 0.4245(3) 0.0510(2) 0.0264(7) Uani 1 1 d . .
H8A H 0.2041 0.3532 -0.0003 0.032 Uiso 1 1 calc R U
C9A C 0.3940(4) 0.7763(3) -0.03585(19) 0.0243(7) Uani 1 1 d . .
C10A C 0.5958(4) 0.8599(3) -0.0909(2) 0.0270(7) Uani 1 1 d . .
C11A C 0.4712(4) 0.9012(3) -0.1432(2) 0.0285(7) Uani 1 1 d . .
H11A H 0.4993 0.9457 -0.1829 0.034 Uiso 1 1 calc R U
C12A C 0.3047(4) 0.8772(3) -0.1371(2) 0.0256(7) Uani 1 1 d . .
C13A C 0.7794(4) 0.8843(3) -0.0939(2) 0.0411(9) Uani 1 1 d . .
H13A H 0.8547 0.8674 -0.0387 0.062 Uiso 1 1 calc R U
H13B H 0.8192 0.9706 -0.0816 0.062 Uiso 1 1 calc R U
H13C H 0.7841 0.8311 -0.1633 0.062 Uiso 1 1 calc R U
C14A C 0.1626(4) 0.9211(3) -0.1891(2) 0.0404(9) Uani 1 1 d . .
H14A H 0.0535 0.8570 -0.2191 0.061 Uiso 1 1 calc R U
H14B H 0.1919 0.9396 -0.2457 0.061 Uiso 1 1 calc R U
H14C H 0.1489 0.9955 -0.1367 0.061 Uiso 1 1 calc R U
C1B C 0.9176(4) 0.3537(3) 0.4149(2) 0.0244(7) Uani 1 1 d . .
C2B C 0.7271(4) 0.2676(3) 0.4832(2) 0.0283(7) Uani 1 1 d . .
C3B C 0.6351(3) 0.3322(3) 0.42465(19) 0.0219(7) Uani 1 1 d . .
C4B C 0.7483(3) 0.3823(3) 0.38329(19) 0.0216(7) Uani 1 1 d . .
C5B C 0.6971(4) 0.4469(3) 0.3237(2) 0.0285(7) Uani 1 1 d . .
H5B H 0.7752 0.4818 0.2959 0.034 Uiso 1 1 calc R U
C6B C 0.5283(4) 0.4591(3) 0.3057(2) 0.0315(8) Uani 1 1 d . .
H6B H 0.4889 0.5020 0.2638 0.038 Uiso 1 1 calc R U
C7B C 0.4147(4) 0.4098(3) 0.3480(2) 0.0316(8) Uani 1 1 d . .
H7B H 0.2998 0.4206 0.3355 0.038 Uiso 1 1 calc R U
C8B C 0.4675(4) 0.3453(3) 0.4079(2) 0.0287(7) Uani 1 1 d . .
H8B H 0.3903 0.3111 0.4366 0.034 Uiso 1 1 calc R U
C9B C 1.0235(3) 0.2269(3) 0.5116(2) 0.0247(7) Uani 1 1 d . .
C10B C 1.1818(4) 0.1898(3) 0.6447(2) 0.0272(7) Uani 1 1 d . .
C11B C 1.2513(4) 0.1146(3) 0.5742(2) 0.0283(7) Uani 1 1 d . .
H11B H 1.3339 0.0742 0.5973 0.034 Uiso 1 1 calc R U
C12B C 1.1986(4) 0.0992(3) 0.4699(2) 0.0275(7) Uani 1 1 d . .
C13B C 1.2316(4) 0.2113(3) 0.7591(2) 0.0426(9) Uani 1 1 d . .
H13D H 1.2775 0.2996 0.8030 0.064 Uiso 1 1 calc R U
H13E H 1.3209 0.1681 0.7738 0.064 Uiso 1 1 calc R U
H13F H 1.1290 0.1803 0.7754 0.064 Uiso 1 1 calc R U
C14B C 1.2658(4) 0.0195(3) 0.3874(2) 0.0371(8) Uani 1 1 d . .
H14D H 1.1898 0.0029 0.3169 0.056 Uiso 1 1 calc R U
H14E H 1.2675 -0.0583 0.3948 0.056 Uiso 1 1 calc R U
H14F H 1.3839 0.0617 0.3966 0.056 Uiso 1 1 calc R U
N1A N 0.3478(3) 0.7055(2) 0.02056(16) 0.0256(6) Uani 1 1 d . .
N2A N 0.2631(3) 0.8114(2) -0.08278(16) 0.0264(6) Uani 1 1 d . .
N3A N 0.5585(3) 0.7959(2) -0.03427(16) 0.0268(6) Uani 1 1 d . .
N1B N 0.8972(3) 0.2846(2) 0.47528(16) 0.0253(6) Uani 1 1 d . .
N2B N 1.0810(3) 0.1559(2) 0.43747(17) 0.0266(6) Uani 1 1 d . .
N3B N 1.0660(3) 0.2479(2) 0.61308(17) 0.0266(6) Uani 1 1 d . .
O1A O 0.2907(3) 0.8575(2) 0.15381(16) 0.0521(7) Uani 1 1 d . .
O2A O 0.3588(3) 0.51591(18) -0.09457(14) 0.0308(5) Uani 1 1 d . .
O1B O 1.0503(2) 0.3835(2) 0.39670(15) 0.0348(5) Uani 1 1 d . .
O2B O 0.6735(3) 0.2082(2) 0.52737(16) 0.0395(6) Uani 1 1 d . .

loop_
_atom_site_aniso_label
_atom_site_aniso_U_11
_atom_site_aniso_U_22
_atom_site_aniso_U_33
_atom_site_aniso_U_23
_atom_site_aniso_U_13
_atom_site_aniso_U_12
C1A 0.045(2) 0.023(2) 0.0281(17) 0.0095(14) 0.0192(15) 0.0067(16)
C2A 0.0176(15) 0.0271(18) 0.0209(15) 0.0111(13) 0.0041(12) 0.0044(13)
C3A 0.0179(15) 0.0221(18) 0.0224(15) 0.0125(13) 0.0060(12) 0.0052(13)
C4A 0.0262(16) 0.0237(18) 0.0222(15) 0.0103(13) 0.0093(12) 0.0068(14)
C5A 0.0358(18) 0.034(2) 0.0297(16) 0.0154(15) 0.0173(14) 0.0126(16)
C6A 0.0233(16) 0.047(2) 0.0334(17) 0.0294(16) 0.0169(13) 0.0131(15)
C7A 0.0262(17) 0.033(2) 0.0421(18) 0.0271(16) 0.0097(14) 0.0045(15)
C8A 0.0289(16) 0.0256(18) 0.0287(16) 0.0149(14) 0.0087(13) 0.0087(14)
C9A 0.0324(19) 0.0204(17) 0.0192(15) 0.0066(13) 0.0120(13) 0.0009(14)
C10A 0.0325(17) 0.0186(18) 0.0275(16) 0.0054(14) 0.0143(14) 0.0012(14)
C11A 0.0399(19) 0.0205(18) 0.0262(16) 0.0111(14) 0.0142(14) 0.0005(15)
C12A 0.0344(18) 0.0194(17) 0.0196(15) 0.0064(13) 0.0079(13) 0.0018(14)
C13A 0.038(2) 0.033(2) 0.055(2) 0.0161(17) 0.0263(16) 0.0021(16)
C14A 0.045(2) 0.043(2) 0.0347(18) 0.0216(17) 0.0089(15) 0.0064(17)
C1B 0.0277(17) 0.0251(18) 0.0225(15) 0.0094(14) 0.0110(13) 0.0080(14)
C2B 0.0281(17) 0.0322(19) 0.0277(16) 0.0142(15) 0.0099(13) 0.0097(15)
C3B 0.0229(16) 0.0212(17) 0.0194(14) 0.0071(13) 0.0057(12) 0.0030(13)
C4B 0.0194(15) 0.0255(18) 0.0205(14) 0.0094(13) 0.0080(12) 0.0042(13)
C5B 0.0240(17) 0.036(2) 0.0286(16) 0.0175(15) 0.0099(13) 0.0026(15)
C6B 0.0264(17) 0.043(2) 0.0340(17) 0.0245(16) 0.0092(14) 0.0107(15)
C7B 0.0234(16) 0.042(2) 0.0341(17) 0.0190(16) 0.0091(13) 0.0120(15)
C8B 0.0230(16) 0.038(2) 0.0313(16) 0.0200(15) 0.0110(13) 0.0058(15)
C9B 0.0214(16) 0.0226(18) 0.0312(17) 0.0125(14) 0.0089(13) 0.0038(14)
C10B 0.0279(17) 0.0240(18) 0.0270(16) 0.0111(14) 0.0038(13) 0.0048(15)
C11B 0.0262(17) 0.0271(19) 0.0335(17) 0.0143(14) 0.0057(14) 0.0129(14)
C12B 0.0240(16) 0.0231(18) 0.0339(17) 0.0100(14) 0.0092(13) 0.0053(14)
C13B 0.055(2) 0.039(2) 0.0303(18) 0.0136(16) 0.0052(16) 0.0170(18)
C14B 0.043(2) 0.031(2) 0.0389(18) 0.0098(15) 0.0177(15) 0.0170(17)
N1A 0.0381(15) 0.0183(15) 0.0249(13) 0.0102(11) 0.0165(11) 0.0056(12)
N2A 0.0315(14) 0.0228(15) 0.0235(13) 0.0092(12) 0.0098(11) 0.0007(12)
N3A 0.0298(15) 0.0223(15) 0.0292(13) 0.0098(11) 0.0135(11) 0.0035(12)
N1B 0.0231(14) 0.0322(16) 0.0299(13) 0.0187(12) 0.0121(11) 0.0123(12)
N2B 0.0265(14) 0.0257(15) 0.0288(13) 0.0116(12) 0.0086(11) 0.0089(12)
N3B 0.0307(14) 0.0257(15) 0.0244(13) 0.0109(11) 0.0091(11) 0.0078(12)
O1A 0.100(2) 0.0214(14) 0.0478(14) 0.0114(11) 0.0504(14) 0.0152(14)
O2A 0.0429(13) 0.0270(12) 0.0280(11) 0.0112(9) 0.0202(10) 0.0104(10)
O1B 0.0256(12) 0.0465(15) 0.0445(12) 0.0264(11) 0.0182(10) 0.0114(11)
O2B 0.0341(13) 0.0535(16) 0.0502(13) 0.0393(12) 0.0172(10) 0.0133(11)

loop_
_atom_type_symbol
_atom_type_description
_atom_type_scat_dispersion_real
_atom_type_scat_dispersion_imag
_atom_type_scat_source
C C 0.0033 0.0016 'International Tables Vol C Tables 4.2.6.8 and 6.1.1.4'
H H 0.0000 0.0000 'International Tables Vol C Tables 4.2.6.8 and 6.1.1.4'
N N 0.0061 0.0033 'International Tables Vol C Tables 4.2.6.8 and 6.1.1.4'
O O 0.0106 0.0060 'International Tables Vol C Tables 4.2.6.8 and 6.1.1.4'

loop_
_geom_angle_atom_site_label_1
_geom_angle_atom_site_label_2
_geom_angle_atom_site_label_3
_geom_angle
O1A C1A N1A 125.0(3)
O1A C1A C4A 129.6(3)
N1A C1A C4A 105.4(2)
O2A C2A N1A 124.4(2)
O2A C2A C3A 130.2(3)
N1A C2A C3A 105.3(2)
C8A C3A C4A 121.3(2)
C8A C3A C2A 130.2(3)
C4A C3A C2A 108.4(2)
C5A C4A C3A 121.6(3)
C5A C4A C1A 129.5(3)
C3A C4A C1A 108.8(2)
C6A C5A C4A 117.2(3)
C6A C5A H5A 121.4
C4A C5A H5A 121.4
C5A C6A C7A 121.4(3)
C5A C6A H6A 119.3
C7A C6A H6A 119.3
C6A C7A C8A 121.2(3)
C6A C7A H7A 119.4
C8A C7A H7A 119.4
C3A C8A C7A 117.2(3)
C3A C8A H8A 121.4
C7A C8A H8A 121.4
N3A C9A N2A 129.9(2)
N3A C9A N1A 115.9(3)
N2A C9A N1A 114.3(2)
N3A C10A C11A 121.5(3)
N3A C10A C13A 117.1(3)
C11A C10A C13A 121.4(3)
C10A C11A C12A 119.1(3)
C10A C11A H11A 120.5
C12A C11A H11A 120.5
N2A C12A C11A 120.7(3)
N2A C12A C14A 116.6(3)
C11A C12A C14A 122.7(3)
C10A C13A H13A 109.5
C10A C13A H13B 109.5
H13A C13A H13B 109.5
C10A C13A H13C 109.5
H13A C13A H13C 109.5
H13B C13A H13C 109.5
C12A C14A H14A 109.5
C12A C14A H14B 109.5
H14A C14A H14B 109.5
C12A C14A H14C 109.5
H14A C14A H14C 109.5
H14B C14A H14C 109.5
O1B C1B N1B 125.1(3)
O1B C1B C4B 128.9(3)
N1B C1B C4B 106.0(2)
O2B C2B N1B 124.4(3)
O2B C2B C3B 129.5(3)
N1B C2B C3B 106.0(2)
C8B C3B C4B 121.3(3)
C8B C3B C2B 130.4(3)
C4B C3B C2B 108.4(2)
C5B C4B C3B 121.2(3)
C5B C4B C1B 130.0(2)
C3B C4B C1B 108.7(2)
C4B C5B C6B 117.7(3)
C4B C5B H5B 121.2
C6B C5B H5B 121.2
C5B C6B C7B 121.2(3)
C5B C6B H6B 119.4
C7B C6B H6B 119.4
C8B C7B C6B 120.7(3)
C8B C7B H7B 119.7
C6B C7B H7B 119.7
C3B C8B C7B 118.0(3)
C3B C8B H8B 121.0
C7B C8B H8B 121.0
N3B C9B N2B 128.3(3)
N3B C9B N1B 116.7(3)
N2B C9B N1B 115.0(2)
N3B C10B C11B 121.0(2)
N3B C10B C13B 116.7(3)
C11B C10B C13B 122.4(3)
C12B C11B C10B 118.9(3)
C12B C11B H11B 120.5
C10B C11B H11B 120.5
N2B C12B C11B 120.4(3)
N2B C12B C14B 116.6(2)
C11B C12B C14B 123.0(3)
C10B C13B H13D 109.5
C10B C13B H13E 109.5
H13D C13B H13E 109.5
C10B C13B H13F 109.5
H13D C13B H13F 109.5
H13E C13B H13F 109.5
C12B C14B H14D 109.5
C12B C14B H14E 109.5
H14D C14B H14E 109.5
C12B C14B H14F 109.5
H14D C14B H14F 109.5
H14E C14B H14F 109.5
C1A N1A C2A 112.0(2)
C1A N1A C9A 123.4(2)
C2A N1A C9A 123.4(2)
C9A N2A C12A 114.8(2)
C9A N3A C10A 114.1(2)
C2B N1B C1B 110.9(2)
C2B N1B C9B 124.3(2)
C1B N1B C9B 124.4(2)
C9B N2B C12B 116.0(2)
C9B N3B C10B 115.5(2)

loop_
_geom_bond_atom_site_label_1
_geom_bond_atom_site_label_2
_geom_bond_distance
C1A O1A 1.201(3)
C1A N1A 1.402(3)
C1A C4A 1.483(4)
C2A O2A 1.204(3)
C2A N1A 1.409(4)
C2A C3A 1.486(3)
C3A C8A 1.377(4)
C3A C4A 1.384(4)
C4A C5A 1.384(3)
C5A C6A 1.380(4)
C5A H5A 0.9500
C6A C7A 1.385(4)
C6A H6A 0.9500
C7A C8A 1.394(4)
C7A H7A 0.9500
C8A H8A 0.9500
C9A N3A 1.325(3)
C9A N2A 1.327(4)
C9A N1A 1.434(3)
C10A N3A 1.353(3)
C10A C11A 1.375(4)
C10A C13A 1.501(4)
C11A C12A 1.379(4)
C11A H11A 0.9500
C12A N2A 1.352(3)
C12A C14A 1.492(4)
C13A H13A 0.9800
C13A H13B 0.9800
C13A H13C 0.9800
C14A H14A 0.9800
C14A H14B 0.9800
C14A H14C 0.9800
C1B O1B 1.208(3)
C1B N1B 1.413(3)
C1B C4B 1.479(4)
C2B O2B 1.209(3)
C2B N1B 1.413(3)
C2B C3B 1.483(4)
C3B C8B 1.376(4)
C3B C4B 1.385(3)
C4B C5B 1.378(4)
C5B C6B 1.382(4)
C5B H5B 0.9500
C6B C7B 1.393(4)
C6B H6B 0.9500
C7B C8B 1.382(4)
C7B H7B 0.9500
C8B H8B 0.9500
C9B N3B 1.323(3)
C9B N2B 1.330(3)
C9B N1B 1.422(3)
C10B N3B 1.342(4)
C10B C11B 1.384(4)
C10B C13B 1.497(4)
C11B C12B 1.381(4)
C11B H11B 0.9500
C12B N2B 1.343(4)
C12B C14B 1.500(4)
C13B H13D 0.9800
C13B H13E 0.9800
C13B H13F 0.9800
C14B H14D 0.9800
C14B H14E 0.9800
C14B H14F 0.9800
